data_7713003
loop_
_publ_author_name
'Polukeev, Alexey V.'
'Tasic, Magdalena'

_publ_section_title
;
 Oxidation-induced C-H bond activation in iridium pincer complexes
;
_journal_name_full 'Dalton Transactions'
_journal_paper_doi 10.1039/D3DT00903C
_journal_year 2023
_chemical_formula_moiety 'C24 H38 F3 Ir O4 P2'
_chemical_formula_sum 'C24 H38 F3 Ir O4 P2'
_chemical_formula_weight 701.7
_space_group_IT_number 2
_space_group_name_Hall '-P 1'
_space_group_name_H-M_alt 'P -1'
_symmetry_cell_setting triclinic
_symmetry_Int_Tables_number 2
_symmetry_space_group_name_Hall '-P 1'
_symmetry_space_group_name_H-M 'P -1'
_audit_update_record
;
2023-03-24 deposited with the CCDC.	2023-05-08 downloaded from the CCDC.
;
_cell_angle_alpha 92.654(3)
_cell_angle_beta 103.093(4)
_cell_angle_gamma 111.264(4)
_cell_formula_units_Z 2
_cell_length_a 8.4105(4)
_cell_length_b 10.8472(5)
_cell_length_c 17.0954(7)
_cell_measurement_reflns_used 4977
_cell_measurement_temperature 293
_cell_measurement_theta_max 29.11
_cell_measurement_theta_min 3.14
_cell_volume 1401.41(12)
_computing_cell_refinement
;
CrysAlisPro, Agilent Technologies,
Version 1.171.35.21 (release 20-01-2012 CrysAlis171 .NET)
(compiled Jan 23 2012,18:06:46)
;
_computing_data_collection
;
CrysAlisPro, Agilent Technologies,
Version 1.171.35.21 (release 20-01-2012 CrysAlis171 .NET)
(compiled Jan 23 2012,18:06:46)
;
_computing_data_reduction
;
CrysAlisPro, Agilent Technologies,
Version 1.171.35.21 (release 20-01-2012 CrysAlis171 .NET)
(compiled Jan 23 2012,18:06:46)
;
_diffrn_ambient_temperature 293
_diffrn_detector_area_resol_mean 16.1367
_diffrn_measured_fraction_theta_full 0.98
_diffrn_measured_fraction_theta_max 0.86
_diffrn_measurement_device 'four-circle diffractometer'
_diffrn_measurement_device_type 'Xcalibur, Eos'
_diffrn_measurement_method '\w scans'
_diffrn_radiation_monochromator graphite
_diffrn_radiation_probe x-ray
_diffrn_radiation_source 'Enhance (Mo) X-ray Source'
_diffrn_radiation_type 'Mo K\a'
_diffrn_radiation_wavelength 0.7107
_diffrn_reflns_av_R_equivalents 0.0401
_diffrn_reflns_av_unetI/netI 0.0457
_diffrn_reflns_limit_h_max 11
_diffrn_reflns_limit_h_min -11
_diffrn_reflns_limit_k_max 14
_diffrn_reflns_limit_k_min -14
_diffrn_reflns_limit_l_max 22
_diffrn_reflns_limit_l_min -23
_diffrn_reflns_number 12621
_diffrn_reflns_theta_full 27.13
_diffrn_reflns_theta_max 29.18
_diffrn_reflns_theta_min 3.14
_exptl_absorpt_coefficient_mu 4.924
_exptl_absorpt_correction_T_max 1
_exptl_absorpt_correction_T_min 0.561
_exptl_absorpt_correction_type multi-scan
_exptl_absorpt_process_details
;
CrysAlisPro, Agilent Technologies,
Version 1.171.35.21 (release 20-01-2012 CrysAlis171 .NET)
(compiled Jan 23 2012,18:06:46)
Empirical absorption correction using spherical harmonics,
 implemented in SCALE3 ABSPACK scaling algorithm.
;
_exptl_crystal_colour red
_exptl_crystal_density_diffrn 1.663
_exptl_crystal_description block
_exptl_crystal_F_000 696
_exptl_crystal_size_max 0.4
_exptl_crystal_size_mid 0.3
_exptl_crystal_size_min 0.3
_refine_diff_density_max 1.25
_refine_diff_density_min -0.69
_refine_ls_extinction_method none
_refine_ls_goodness_of_fit_gt 1.34
_refine_ls_goodness_of_fit_ref 1.32
_refine_ls_hydrogen_treatment mixed
_refine_ls_number_constraints 146
_refine_ls_number_parameters 313
_refine_ls_number_reflns 6484
_refine_ls_number_restraints 0
_refine_ls_R_factor_all 0.0448
_refine_ls_R_factor_gt 0.0332
_refine_ls_shift/su_max 0.0264
_refine_ls_shift/su_mean 0.0024
_refine_ls_structure_factor_coef Fsqd
_refine_ls_weighting_details w=1/(\s^2^(I)+0.0004I^2^)
_refine_ls_weighting_scheme sigma
_refine_ls_wR_factor_gt 0.0674
_refine_ls_wR_factor_ref 0.0727
_reflns_number_gt 5411
_reflns_number_total 6484
_reflns_threshold_expression I>3\s(I)
_cod_data_source_file d3dt00903c2.cif
_cod_data_source_block I
_cod_depositor_comments
;
The following automatic conversions were performed:

data item '_diffrn_radiation_probe' value 'X-ray' was changed to
'x-ray' in accordance with the
/home/data/users/saulius/crontab/automatic-downloads/rss-feeds/RSC/lib/dictionaries/cif_core.dic
dictionary named 'cif_core.dic' version 2.4.2 last updated on
2011-04-26.

Automatic conversion script
Id: cif_fix_values 8170 2020-07-09 18:12:32Z antanas 
;
_cod_database_code 7713003

loop_
_space_group_symop_id
_space_group_symop_operation_xyz
1 x,y,z
2 -x,-y,-z

loop_
_atom_site_label
_atom_site_type_symbol
_atom_site_fract_x
_atom_site_fract_y
_atom_site_fract_z
_atom_site_adp_type
_atom_site_U_iso_or_equiv
_atom_site_site_symmetry_multiplicity
_atom_site_occupancy
_atom_site_calc_flag
_atom_site_refinement_flags
_atom_site_disorder_assembly
_atom_site_disorder_group
Ir1 Ir -0.00602(2) 0.039114(16) 0.251625(10) Uani 0.03084(7) 2 1 d . . .
P1 P -0.24456(17) -0.15379(12) 0.18666(7) Uani 0.0366(5) 2 1 d . . .
P2 P 0.24494(17) 0.17483(11) 0.34254(7) Uani 0.0354(5) 2 1 d . . .
F1 F -0.2644(8) 0.3060(6) 0.0911(5) Uani 0.193(4) 2 1 d . . .
C1 C 0.1568(8) -0.2853(5) 0.3932(3) Uani 0.051(2) 2 1 d . . .
O1 O 0.3281(4) 0.0744(3) 0.39099(19) Uani 0.0437(14) 2 1 d . . .
O2 O -0.0960(5) 0.1835(3) 0.1962(2) Uani 0.0470(15) 2 1 d . . .
F2 F -0.0478(9) 0.4468(5) 0.1704(3) Uani 0.157(4) 2 1 d . . .
C2 C 0.0021(7) -0.3282(4) 0.3309(3) Uani 0.045(2) 2 1 d . . .
C3 C 0.2667(7) -0.1518(4) 0.4139(3) Uani 0.047(2) 2 1 d . . .
O3 O -0.2020(5) -0.2742(3) 0.2314(2) Uani 0.0447(14) 2 1 d . . .
F3 F -0.0401(9) 0.4011(6) 0.0558(3) Uani 0.171(5) 2 1 d . . .
C4 C -0.0988(11) 0.3466(6) 0.1129(4) Uani 0.072(3) 2 1 d . . .
C5 C -0.2956(8) -0.1115(6) 0.0236(3) Uani 0.068(3) 2 1 d . . .
O4 O 0.0820(7) 0.2223(5) 0.1148(3) Uani 0.088(3) 2 1 d . . .
C6 C 0.5786(9) 0.3637(6) 0.4198(4) Uani 0.090(3) 2 1 d . . .
C7 C -0.6079(8) -0.3256(6) 0.1443(4) Uani 0.081(3) 2 1 d . . .
C8 C 0.2186(7) -0.0613(4) 0.3712(3) Uani 0.039(2) 2 1 d . . .
C9 C -0.0284(8) 0.2412(5) 0.1435(3) Uani 0.049(2) 2 1 d . . .
C10 C 0.4514(7) 0.3081(5) 0.3363(3) Uani 0.048(2) 2 1 d . . .
C11 C -0.0431(6) -0.2335(4) 0.2907(3) Uani 0.0359(19) 2 1 d . . .
C12 C -0.5248(9) -0.0767(6) 0.1608(5) Uani 0.087(4) 2 1 d . . .
C13 C -0.4740(7) -0.1911(5) 0.1913(4) Uani 0.056(2) 2 1 d . . .
C14 C -0.3022(11) -0.3384(5) 0.0490(4) Uani 0.082(4) 2 1 d . . .
C15 C -0.0201(8) -0.1372(6) 0.0957(4) Uani 0.067(3) 2 1 d . . .
C16 C 0.1682(10) 0.1966(7) 0.4957(3) Uani 0.075(4) 2 1 d . . .
C17 C -0.4718(9) -0.1915(7) 0.2808(4) Uani 0.089(4) 2 1 d . . .
C18 C 0.0954(9) 0.3451(5) 0.3983(4) Uani 0.066(3) 2 1 d . . .
C19 C 0.5307(10) 0.2440(6) 0.2825(5) Uani 0.092(4) 2 1 d . . .
C20 C -0.2219(7) -0.1910(5) 0.0830(3) Uani 0.048(2) 2 1 d . . .
C21 C 0.4124(8) 0.4182(5) 0.2942(4) Uani 0.076(3) 2 1 d . . .
C22 C 0.0661(6) -0.0976(4) 0.3078(3) Uani 0.0304(17) 2 1 d . . .
C23 C 0.1149(8) 0.2126(5) 0.4065(3) Uani 0.050(2) 2 1 d . . .
C24 C -0.0588(8) 0.0973(5) 0.3576(3) Uani 0.047(2) 2 1 d . . .
H1c1 H 0.188035 -0.349981 0.42263 Uiso 0.0611 2 1 d . . .
H1c2 H -0.071571 -0.421427 0.316206 Uiso 0.054 2 1 d . . .
H1c3 H 0.373621 -0.123229 0.456881 Uiso 0.0567 2 1 d . . .
H1c5 H -0.421956 -0.145123 0.013568 Uiso 0.0811 2 1 d . . .
H2c5 H -0.246381 -0.018916 0.046548 Uiso 0.0811 2 1 d . . .
H3c5 H -0.264796 -0.12051 -0.026465 Uiso 0.0811 2 1 d . . .
H1c6 H 0.63225 0.301885 0.437411 Uiso 0.1086 2 1 d . . .
H2c6 H 0.668635 0.447604 0.417291 Uiso 0.1086 2 1 d . . .
H3c6 H 0.515189 0.37692 0.457462 Uiso 0.1086 2 1 d . . .
H1c7 H -0.567103 -0.394966 0.16028 Uiso 0.0974 2 1 d . . .
H2c7 H -0.719897 -0.343158 0.156003 Uiso 0.0974 2 1 d . . .
H3c7 H -0.620989 -0.323345 0.087223 Uiso 0.0974 2 1 d . . .
H1c12 H -0.56981 -0.094547 0.102835 Uiso 0.1039 2 1 d . . .
H2c12 H -0.61391 -0.068975 0.18491 Uiso 0.1039 2 1 d . . .
H3c12 H -0.422411 0.005368 0.175498 Uiso 0.1039 2 1 d . . .
H1c14 H -0.267986 -0.38854 0.089812 Uiso 0.0978 2 1 d . . .
H2c14 H -0.428638 -0.368158 0.033096 Uiso 0.0978 2 1 d . . .
H3c14 H -0.260582 -0.351795 0.002737 Uiso 0.0978 2 1 d . . .
H1c15 H 0.027726 -0.191218 0.128632 Uiso 0.08 2 1 d . . .
H2c15 H 0.006286 -0.140294 0.044029 Uiso 0.08 2 1 d . . .
H3c15 H 0.031377 -0.046554 0.122259 Uiso 0.08 2 1 d . . .
H1c16 H 0.191708 0.116579 0.499891 Uiso 0.09 2 1 d . . .
H2c16 H 0.272535 0.272312 0.523389 Uiso 0.09 2 1 d . . .
H3c16 H 0.07382 0.190825 0.519988 Uiso 0.09 2 1 d . . .
H1c17 H -0.447638 -0.266612 0.299538 Uiso 0.1063 2 1 d . . .
H2c17 H -0.381627 -0.110332 0.311803 Uiso 0.1063 2 1 d . . .
H3c17 H -0.584726 -0.197885 0.287434 Uiso 0.1063 2 1 d . . .
H1c18 H 0.070505 0.356339 0.342049 Uiso 0.0798 2 1 d . . .
H2c18 H 0.000163 0.346498 0.419917 Uiso 0.0798 2 1 d . . .
H3c18 H 0.203221 0.416341 0.427694 Uiso 0.0798 2 1 d . . .
H1c19 H 0.550776 0.170418 0.305912 Uiso 0.1101 2 1 d . . .
H2c19 H 0.450416 0.212152 0.229464 Uiso 0.1101 2 1 d . . .
H3c19 H 0.64085 0.308955 0.278272 Uiso 0.1101 2 1 d . . .
H1c21 H 0.344007 0.382853 0.239241 Uiso 0.0911 2 1 d . . .
H2c21 H 0.347131 0.452155 0.322421 Uiso 0.0911 2 1 d . . .
H3c21 H 0.521593 0.489088 0.294231 Uiso 0.0911 2 1 d . . .
H1c24 H -0.092(7) 0.026(5) 0.389(3) Uiso 0.0563 2 1 d . . .
H2c24 H -0.167(7) 0.132(5) 0.337(3) Uiso 0.0563 2 1 d . . .

loop_
_atom_site_aniso_label
_atom_site_aniso_type_symbol
_atom_site_aniso_U_11
_atom_site_aniso_U_22
_atom_site_aniso_U_33
_atom_site_aniso_U_12
_atom_site_aniso_U_13
_atom_site_aniso_U_23
Ir1 Ir 0.03470(11) 0.02916(9) 0.02873(10) 0.01233(8) 0.00754(8) 0.00785(7)
P1 P 0.0361(7) 0.0330(6) 0.0352(6) 0.0094(6) 0.0048(6) 0.0065(5)
P2 P 0.0382(7) 0.0276(5) 0.0359(6) 0.0115(5) 0.0022(6) 0.0068(5)
F1 F 0.083(4) 0.130(4) 0.326(9) 0.037(4) -0.033(5) 0.121(5)
C1 C 0.066(4) 0.041(3) 0.049(3) 0.029(3) 0.004(3) 0.013(2)
O1 O 0.046(2) 0.0308(16) 0.0439(19) 0.0126(16) -0.0048(17) 0.0060(14)
O2 O 0.046(2) 0.0415(18) 0.055(2) 0.0189(17) 0.0095(19) 0.0193(17)
F2 F 0.262(8) 0.093(3) 0.131(4) 0.112(5) 0.005(5) 0.008(3)
C2 C 0.055(4) 0.028(2) 0.047(3) 0.013(2) 0.010(3) 0.009(2)
C3 C 0.049(3) 0.042(3) 0.046(3) 0.022(3) -0.004(3) 0.008(2)
O3 O 0.047(2) 0.0284(15) 0.047(2) 0.0071(16) 0.0020(17) 0.0073(15)
F3 F 0.269(8) 0.176(5) 0.153(5) 0.136(6) 0.114(5) 0.135(5)
C4 C 0.084(5) 0.057(4) 0.057(4) 0.017(4) -0.002(4) 0.027(3)
C5 C 0.072(5) 0.072(4) 0.042(3) 0.015(4) 0.002(3) 0.011(3)
O4 O 0.117(4) 0.105(4) 0.076(3) 0.060(3) 0.054(3) 0.037(3)
C6 C 0.066(5) 0.079(5) 0.079(5) -0.008(4) -0.013(4) 0.019(4)
C7 C 0.045(4) 0.074(4) 0.097(5) -0.004(3) 0.012(4) 0.002(4)
C8 C 0.047(3) 0.034(2) 0.039(3) 0.020(2) 0.010(2) 0.006(2)
C9 C 0.058(4) 0.043(3) 0.032(3) 0.012(3) -0.003(3) 0.007(2)
C10 C 0.040(3) 0.043(3) 0.054(3) 0.010(3) 0.006(3) 0.013(2)
C11 C 0.039(3) 0.035(2) 0.032(2) 0.013(2) 0.006(2) 0.006(2)
C12 C 0.062(5) 0.076(4) 0.136(7) 0.036(4) 0.036(5) 0.028(5)
C13 C 0.040(3) 0.056(3) 0.067(4) 0.013(3) 0.013(3) 0.010(3)
C14 C 0.111(6) 0.056(4) 0.057(4) 0.017(4) 0.012(4) -0.011(3)
C15 C 0.061(4) 0.080(4) 0.056(4) 0.020(4) 0.020(3) 0.007(3)
C16 C 0.104(6) 0.086(5) 0.040(3) 0.042(5) 0.020(4) 0.003(3)
C17 C 0.071(5) 0.094(5) 0.096(5) 0.012(4) 0.048(5) 0.007(4)
C18 C 0.082(5) 0.047(3) 0.075(4) 0.030(3) 0.023(4) -0.001(3)
C19 C 0.073(5) 0.077(5) 0.133(7) 0.017(4) 0.058(5) 0.022(5)
C20 C 0.049(3) 0.044(3) 0.040(3) 0.010(3) 0.008(3) 0.002(2)
C21 C 0.058(4) 0.056(3) 0.097(5) 0.006(3) 0.009(4) 0.040(4)
C22 C 0.030(2) 0.027(2) 0.034(2) 0.0094(19) 0.009(2) 0.0055(18)
C23 C 0.067(4) 0.045(3) 0.040(3) 0.023(3) 0.017(3) 0.008(2)
C24 C 0.055(4) 0.049(3) 0.042(3) 0.021(3) 0.020(3) 0.005(2)

loop_
_atom_type_symbol
_atom_type_scat_dispersion_real
_atom_type_scat_dispersion_imag
_atom_type_scat_source
C 0.0033 0.0016 'International Tables Vol C tables 4.2.6.8 and 6.1.1.1'
H 0.0000 0.0000 'International Tables Vol C tables 4.2.6.8 and 6.1.1.1'
F 0.0171 0.0103 'International Tables Vol C tables 4.2.6.8 and 6.1.1.1'
Ir -1.4442 7.9887 'International Tables Vol C tables 4.2.6.8 and 6.1.1.1'
O 0.0106 0.0060 'International Tables Vol C tables 4.2.6.8 and 6.1.1.1'
P 0.1023 0.0942 'International Tables Vol C tables 4.2.6.8 and 6.1.1.1'

loop_
_exptl_crystal_face_index_h
_exptl_crystal_face_index_k
_exptl_crystal_face_index_l
_exptl_crystal_face_perp_dist
? ? ? ?

loop_
_geom_angle_atom_site_label_1
_geom_angle_atom_site_label_2
_geom_angle_atom_site_label_3
_geom_angle_site_symmetry_1
_geom_angle_site_symmetry_2
_geom_angle_site_symmetry_3
_geom_angle
_geom_angle_publ_flag
P1 Ir1 P2 . . . 159.84(5) ?
P1 Ir1 C22 . . . 80.00(11) ?
P1 Ir1 C24 . . . 106.87(14) ?
P2 Ir1 C22 . . . 80.18(10) ?
P2 Ir1 C24 . . . 69.00(15) ?
C22 Ir1 C24 . . . 88.6(2) ?
Ir1 P1 C13 . . . 124.35(19) ?
Ir1 P1 C20 . . . 107.95(15) ?
C13 P1 C20 . . . 114.1(3) ?
Ir1 P2 C10 . . . 134.96(18) ?
Ir1 P2 C23 . . . 90.33(15) ?
C10 P2 C23 . . . 118.9(2) ?
C2 C1 C3 . . . 121.7(5) ?
C2 C1 H1c1 . . . 119.17 ?
C3 C1 H1c1 . . . 119.17 ?
C1 C2 C11 . . . 118.4(4) ?
C1 C2 H1c2 . . . 120.81 ?
C11 C2 H1c2 . . . 120.81 ?
C1 C3 C8 . . . 118.0(4) ?
C1 C3 H1c3 . . . 120.99 ?
C8 C3 H1c3 . . . 120.99 ?
F1 C4 F2 . . . 105.5(8) ?
F1 C4 F3 . . . 107.7(7) ?
F1 C4 C9 . . . 114.4(6) ?
F2 C4 F3 . . . 103.4(6) ?
F2 C4 C9 . . . 110.1(6) ?
F3 C4 C9 . . . 114.8(8) ?
C20 C5 H1c5 . . . 109.47 ?
C20 C5 H2c5 . . . 109.47 ?
C20 C5 H3c5 . . . 109.47 ?
H1c5 C5 H2c5 . . . 109.47 ?
H1c5 C5 H3c5 . . . 109.47 ?
H2c5 C5 H3c5 . . . 109.47 ?
C10 C6 H1c6 . . . 109.47 ?
C10 C6 H2c6 . . . 109.47 ?
C10 C6 H3c6 . . . 109.47 ?
H1c6 C6 H2c6 . . . 109.47 ?
H1c6 C6 H3c6 . . . 109.47 ?
H2c6 C6 H3c6 . . . 109.47 ?
C13 C7 H1c7 . . . 109.47 ?
C13 C7 H2c7 . . . 109.47 ?
C13 C7 H3c7 . . . 109.47 ?
H1c7 C7 H2c7 . . . 109.47 ?
H1c7 C7 H3c7 . . . 109.47 ?
H2c7 C7 H3c7 . . . 109.47 ?
O1 C8 C3 . . . 119.0(4) ?
O1 C8 C22 . . . 117.7(4) ?
C3 C8 C22 . . . 123.3(4) ?
O2 C9 C4 . . . 113.5(6) ?
O2 C9 O4 . . . 127.9(6) ?
C4 C9 O4 . . . 118.6(6) ?
P2 C10 C6 . . . 111.1(4) ?
P2 C10 C19 . . . 106.0(3) ?
P2 C10 C21 . . . 110.6(4) ?
C6 C10 C19 . . . 110.6(6) ?
C6 C10 C21 . . . 111.0(5) ?
C19 C10 C21 . . . 107.3(5) ?
C2 C11 O3 . . . 119.0(4) ?
C2 C11 C22 . . . 122.1(4) ?
O3 C11 C22 . . . 118.9(4) ?
C13 C12 H1c12 . . . 109.47 ?
C13 C12 H2c12 . . . 109.47 ?
C13 C12 H3c12 . . . 109.47 ?
H1c12 C12 H2c12 . . . 109.47 ?
H1c12 C12 H3c12 . . . 109.47 ?
H2c12 C12 H3c12 . . . 109.47 ?
P1 C13 C7 . . . 114.7(5) ?
P1 C13 C12 . . . 107.6(4) ?
P1 C13 C17 . . . 106.2(4) ?
C7 C13 C12 . . . 110.8(5) ?
C7 C13 C17 . . . 108.4(5) ?
C12 C13 C17 . . . 108.9(6) ?
C20 C14 H1c14 . . . 109.47 ?
C20 C14 H2c14 . . . 109.47 ?
C20 C14 H3c14 . . . 109.47 ?
H1c14 C14 H2c14 . . . 109.47 ?
H1c14 C14 H3c14 . . . 109.47 ?
H2c14 C14 H3c14 . . . 109.47 ?
C20 C15 H1c15 . . . 109.47 ?
C20 C15 H2c15 . . . 109.47 ?
C20 C15 H3c15 . . . 109.47 ?
H1c15 C15 H2c15 . . . 109.47 ?
H1c15 C15 H3c15 . . . 109.47 ?
H2c15 C15 H3c15 . . . 109.47 ?
C23 C16 H1c16 . . . 109.47 ?
C23 C16 H2c16 . . . 109.47 ?
C23 C16 H3c16 . . . 109.47 ?
H1c16 C16 H2c16 . . . 109.47 ?
H1c16 C16 H3c16 . . . 109.47 ?
H2c16 C16 H3c16 . . . 109.47 ?
C13 C17 H1c17 . . . 109.47 ?
C13 C17 H2c17 . . . 109.47 ?
C13 C17 H3c17 . . . 109.47 ?
H1c17 C17 H2c17 . . . 109.47 ?
H1c17 C17 H3c17 . . . 109.47 ?
H2c17 C17 H3c17 . . . 109.47 ?
C23 C18 H1c18 . . . 109.47 ?
C23 C18 H2c18 . . . 109.47 ?
C23 C18 H3c18 . . . 109.47 ?
H1c18 C18 H2c18 . . . 109.47 ?
H1c18 C18 H3c18 . . . 109.47 ?
H2c18 C18 H3c18 . . . 109.47 ?
C10 C19 H1c19 . . . 109.47 ?
C10 C19 H2c19 . . . 109.47 ?
C10 C19 H3c19 . . . 109.47 ?
H1c19 C19 H2c19 . . . 109.47 ?
H1c19 C19 H3c19 . . . 109.47 ?
H2c19 C19 H3c19 . . . 109.47 ?
P1 C20 C5 . . . 111.1(5) ?
P1 C20 C14 . . . 114.4(4) ?
P1 C20 C15 . . . 102.8(3) ?
C5 C20 C14 . . . 110.4(4) ?
C5 C20 C15 . . . 108.0(5) ?
C14 C20 C15 . . . 109.7(6) ?
C10 C21 H1c21 . . . 109.47 ?
C10 C21 H2c21 . . . 109.47 ?
C10 C21 H3c21 . . . 109.47 ?
H1c21 C21 H2c21 . . . 109.47 ?
H1c21 C21 H3c21 . . . 109.47 ?
H2c21 C21 H3c21 . . . 109.47 ?
Ir1 C22 C8 . . . 121.8(3) ?
Ir1 C22 C11 . . . 121.5(3) ?
C8 C22 C11 . . . 116.5(4) ?
P2 C23 C16 . . . 115.7(5) ?
P2 C23 C18 . . . 114.3(4) ?
P2 C23 C24 . . . 92.5(4) ?
C16 C23 C18 . . . 110.6(5) ?
C16 C23 C24 . . . 113.1(4) ?
C18 C23 C24 . . . 109.4(5) ?
Ir1 C24 C23 . . . 105.7(4) ?
Ir1 C24 H1c24 . . . 113(4) ?
C23 C24 H1c24 . . . 110(3) ?

loop_
_geom_bond_atom_site_label_1
_geom_bond_atom_site_label_2
_geom_bond_site_symmetry_1
_geom_bond_site_symmetry_2
_geom_bond_distance
_geom_bond_publ_flag
Ir1 P1 . . 2.3167(11) ?
Ir1 P2 . . 2.2552(11) ?
Ir1 C22 . . 2.003(5) ?
Ir1 C24 . . 2.083(6) ?
P1 C13 . . 1.843(6) ?
P1 C20 . . 1.866(6) ?
P2 C10 . . 1.842(5) ?
P2 C23 . . 1.840(7) ?
F1 C4 . . 1.257(10) ?
C1 C2 . . 1.390(7) ?
C1 C3 . . 1.382(6) ?
C1 H1c1 . . 0.96 ?
O1 C8 . . 1.400(5) ?
O2 C9 . . 1.246(7) ?
F2 C4 . . 1.306(8) ?
C2 C11 . . 1.379(8) ?
C2 H1c2 . . 0.96 ?
C3 C8 . . 1.371(8) ?
C3 H1c3 . . 0.96 ?
O3 C11 . . 1.388(5) ?
F3 C4 . . 1.267(10) ?
C4 C9 . . 1.528(10) ?
C5 C20 . . 1.531(9) ?
C5 H1c5 . . 0.96 ?
C5 H2c5 . . 0.96 ?
C5 H3c5 . . 0.96 ?
O4 C9 . . 1.217(10) ?
C6 C10 . . 1.519(8) ?
C6 H1c6 . . 0.96 ?
C6 H2c6 . . 0.96 ?
C6 H3c6 . . 0.96 ?
C7 C13 . . 1.527(7) ?
C7 H1c7 . . 0.96 ?
C7 H2c7 . . 0.96 ?
C7 H3c7 . . 0.96 ?
C8 C22 . . 1.393(6) ?
C10 C19 . . 1.526(11) ?
C10 C21 . . 1.519(9) ?
C11 C22 . . 1.400(5) ?
C12 C13 . . 1.529(10) ?
C12 H1c12 . . 0.96 ?
C12 H2c12 . . 0.96 ?
C12 H3c12 . . 0.96 ?
C13 C17 . . 1.527(10) ?
C14 C20 . . 1.517(7) ?
C14 H1c14 . . 0.96 ?
C14 H2c14 . . 0.96 ?
C14 H3c14 . . 0.96 ?
C15 C20 . . 1.540(8) ?
C15 H1c15 . . 0.96 ?
C15 H2c15 . . 0.96 ?
C15 H3c15 . . 0.96 ?
C16 C23 . . 1.526(8) ?
C16 H1c16 . . 0.96 ?
C16 H2c16 . . 0.96 ?
C16 H3c16 . . 0.96 ?
C17 H1c17 . . 0.96 ?
C17 H2c17 . . 0.96 ?
C17 H3c17 . . 0.96 ?
C18 C23 . . 1.513(9) ?
C18 H1c18 . . 0.96 ?
C18 H2c18 . . 0.96 ?
C18 H3c18 . . 0.96 ?
C19 H1c19 . . 0.96 ?
C19 H2c19 . . 0.96 ?
C19 H3c19 . . 0.96 ?
C21 H1c21 . . 0.96 ?
C21 H2c21 . . 0.96 ?
C21 H3c21 . . 0.96 ?
C23 C24 . . 1.557(6) ?
C24 H1c24 . . 0.95(5) ?

loop_
_geom_hbond_atom_site_label_D
_geom_hbond_atom_site_label_H
_geom_hbond_atom_site_label_A
_geom_hbond_site_symmetry_D
_geom_hbond_site_symmetry_H
_geom_hbond_site_symmetry_A
_geom_hbond_distance_DH
_geom_hbond_distance_HA
_geom_hbond_distance_DA
_geom_hbond_angle_DHA
_geom_hbond_publ_flag
C15 H3c15 Ir1 . . . 0.96 2.49 3.162(7) 127.19 ?

loop_
_geom_torsion_atom_site_label_1
_geom_torsion_atom_site_label_2
_geom_torsion_atom_site_label_3
_geom_torsion_atom_site_label_4
_geom_torsion_site_symmetry_1
_geom_torsion_site_symmetry_2
_geom_torsion_site_symmetry_3
_geom_torsion_site_symmetry_4
_geom_torsion
_geom_torsion_publ_flag
? ? ? ? ? ? ? ? ? ?

loop_
_restr_angle_atom_site_label_1
_restr_angle_site_symmetry_1
_restr_angle_atom_site_label_2
_restr_angle_site_symmetry_2
_restr_angle_atom_site_label_3
_restr_angle_site_symmetry_3
_restr_angle_target
_restr_angle_target_weight_param
? ? ? ? ? ? ? ?

loop_
_restr_distance_atom_site_label_1
_restr_distance_site_symmetry_1
_restr_distance_atom_site_label_2
_restr_distance_site_symmetry_2
_restr_distance_target
_restr_distance_target_weight_param
? ? ? ? ? ?

loop_
_restr_equal_angle_atom_site_label_1
_restr_equal_angle_site_symmetry_1
_restr_equal_angle_atom_site_label_2
_restr_equal_angle_site_symmetry_2
_restr_equal_angle_atom_site_label_3
_restr_equal_angle_site_symmetry_3
_restr_equal_angle_class_class_id
_restr_equal_angle_class_target_weight_param
? ? ? ? ? ? ? ?

loop_
_restr_equal_distance_atom_site_label_1
_restr_equal_distance_site_symmetry_1
_restr_equal_distance_atom_site_label_2
_restr_equal_distance_site_symmetry_2
_restr_equal_distance_class_class_id
_restr_equal_distance_class_target_weight_param
? ? ? ? ? ?

loop_
_restr_equal_torsion_atom_site_label_1
_restr_equal_torsion_site_symmetry_1
_restr_equal_torsion_atom_site_label_2
_restr_equal_torsion_site_symmetry_2
_restr_equal_torsion_atom_site_label_3
_restr_equal_torsion_site_symmetry_3
_restr_equal_torsion_atom_site_label_4
_restr_equal_torsion_site_symmetry_4
_restr_equal_torsion_class_class_id
_restr_equal_torsion_class_target_weight_param
? ? ? ? ? ? ? ? ? ?

loop_
_restr_torsion_atom_site_label_1
_restr_torsion_site_symmetry_1
_restr_torsion_atom_site_label_2
_restr_torsion_site_symmetry_2
_restr_torsion_atom_site_label_3
_restr_torsion_site_symmetry_3
_restr_torsion_atom_site_label_4
_restr_torsion_site_symmetry_4
_restr_torsion_angle_target
_restr_torsion_weight_param
? ? ? ? ? ? ? ? ? ?

loop_
_twin_individual_id
_twin_individual_mass_fraction_refined
_twin_individual_twin_matrix_11
_twin_individual_twin_matrix_12
_twin_individual_twin_matrix_13
_twin_individual_twin_matrix_21
_twin_individual_twin_matrix_22
_twin_individual_twin_matrix_23
_twin_individual_twin_matrix_31
_twin_individual_twin_matrix_32
_twin_individual_twin_matrix_33
? ? ? ? ? ? ? ? ? ? ?

loop_
_jana_atom_site_adp_c_label
_jana_atom_site_adp_c_type_symbol
_jana_atom_site_adp_c_111
_jana_atom_site_adp_c_112
_jana_atom_site_adp_c_113
_jana_atom_site_adp_c_122
_jana_atom_site_adp_c_123
_jana_atom_site_adp_c_133
_jana_atom_site_adp_c_222
_jana_atom_site_adp_c_223
_jana_atom_site_adp_c_233
_jana_atom_site_adp_c_333
? ? ? ? ? ? ? ? ? ? ? ?

loop_
_jana_atom_site_adp_d_label
_jana_atom_site_adp_d_type_symbol
_jana_atom_site_adp_d_1111
_jana_atom_site_adp_d_1112
_jana_atom_site_adp_d_1113
_jana_atom_site_adp_d_1122
_jana_atom_site_adp_d_1123
_jana_atom_site_adp_d_1133
_jana_atom_site_adp_d_1222
_jana_atom_site_adp_d_1223
_jana_atom_site_adp_d_1233
_jana_atom_site_adp_d_1333
_jana_atom_site_adp_d_2222
_jana_atom_site_adp_d_2223
_jana_atom_site_adp_d_2233
_jana_atom_site_adp_d_2333
_jana_atom_site_adp_d_3333
? ? ? ? ? ? ? ? ? ? ? ? ? ? ? ? ?

loop_
_jana_atom_site_adp_e_label
_jana_atom_site_adp_e_type_symbol
_jana_atom_site_adp_e_11111
_jana_atom_site_adp_e_11112
_jana_atom_site_adp_e_11113
_jana_atom_site_adp_e_11122
_jana_atom_site_adp_e_11123
_jana_atom_site_adp_e_11133
_jana_atom_site_adp_e_11222
_jana_atom_site_adp_e_11223
_jana_atom_site_adp_e_11233
_jana_atom_site_adp_e_11333
_jana_atom_site_adp_e_12222
_jana_atom_site_adp_e_12223
_jana_atom_site_adp_e_12233
_jana_atom_site_adp_e_12333
_jana_atom_site_adp_e_13333
_jana_atom_site_adp_e_22222
_jana_atom_site_adp_e_22223
_jana_atom_site_adp_e_22233
_jana_atom_site_adp_e_22333
_jana_atom_site_adp_e_23333
_jana_atom_site_adp_e_33333
? ? ? ? ? ? ? ? ? ? ? ? ? ? ? ? ? ? ? ? ? ? ?

loop_
_jana_atom_site_adp_f_label
_jana_atom_site_adp_f_type_symbol
_jana_atom_site_adp_f_111111
_jana_atom_site_adp_f_111112
_jana_atom_site_adp_f_111113
_jana_atom_site_adp_f_111122
_jana_atom_site_adp_f_111123
_jana_atom_site_adp_f_111133
_jana_atom_site_adp_f_111222
_jana_atom_site_adp_f_111223
_jana_atom_site_adp_f_111233
_jana_atom_site_adp_f_111333
_jana_atom_site_adp_f_112222
_jana_atom_site_adp_f_112223
_jana_atom_site_adp_f_112233
_jana_atom_site_adp_f_112333
_jana_atom_site_adp_f_113333
_jana_atom_site_adp_f_122222
_jana_atom_site_adp_f_122223
_jana_atom_site_adp_f_122233
_jana_atom_site_adp_f_122333
_jana_atom_site_adp_f_123333
_jana_atom_site_adp_f_133333
_jana_atom_site_adp_f_222222
_jana_atom_site_adp_f_222223
_jana_atom_site_adp_f_222233
_jana_atom_site_adp_f_222333
_jana_atom_site_adp_f_223333
_jana_atom_site_adp_f_233333
_jana_atom_site_adp_f_333333
? ? ? ? ? ? ? ? ? ? ? ? ? ? ? ? ? ? ? ? ? ? ? ? ? ? ? ? ? ?
